data_4066998
loop_
_publ_author_name
'Li, Xiaoqing'
'Hong, Jianquan'
'Liu, Ruiting'
'Weng, Linhong'
'Zhou, Xigeng'

_publ_section_title
;
 Reactions of Cp3Y with Benzophenone: A Simple and Efficient Method for
 Transformation of Unsubstituted Cyclopentadienyl to
 Bridgedansa-Cyclopentadienyl/Alkoxyl Ligand
;
_journal_issue 20
_journal_name_full Organometallics
_journal_page_first 4606
_journal_paper_doi 10.1021/om100755s
_journal_volume 29
_journal_year 2010
_chemical_formula_sum 'C32 H33 O2 Y'
_chemical_formula_weight 538.49
_chemical_name_systematic
; 
 ? 
;
_space_group_IT_number 14
_symmetry_cell_setting monoclinic
_symmetry_space_group_name_Hall '-P 2yn'
_symmetry_space_group_name_H-M 'P 1 21/n 1'
_atom_sites_solution_hydrogens geom
_atom_sites_solution_primary direct
_atom_sites_solution_secondary difmap
_audit_creation_method SHELXL-97
_cell_angle_alpha 90.00
_cell_angle_beta 107.721(3)
_cell_angle_gamma 90.00
_cell_formula_units_Z 4
_cell_length_a 10.4921(19)
_cell_length_b 18.048(3)
_cell_length_c 14.712(3)
_cell_measurement_reflns_used 2234
_cell_measurement_temperature 293(2)
_cell_measurement_theta_max 21.30
_cell_measurement_theta_min 2.33
_cell_volume 2653.7(8)
_computing_cell_refinement 'Bruker SAINT'
_computing_data_collection 'Bruker APEX2'
_computing_data_reduction 'Bruker SAINT'
_computing_molecular_graphics 'Bruker SHELXTL'
_computing_publication_material 'Bruker SHELXTL'
_computing_structure_refinement 'SHELXL-97 (Sheldrick, 1997)'
_computing_structure_solution 'SHELXS-97 (Sheldrick, 1990)'
_diffrn_ambient_temperature 293(2)
_diffrn_measured_fraction_theta_full 0.996
_diffrn_measured_fraction_theta_max 0.996
_diffrn_measurement_device_type 'Bruker APEX-II CCD'
_diffrn_measurement_method '\f and \w scans'
_diffrn_radiation_monochromator graphite
_diffrn_radiation_source 'fine-focus sealed tube'
_diffrn_radiation_type MoK\a
_diffrn_radiation_wavelength 0.71073
_diffrn_reflns_av_R_equivalents 0.0697
_diffrn_reflns_av_sigmaI/netI 0.0813
_diffrn_reflns_limit_h_max 11
_diffrn_reflns_limit_h_min -12
_diffrn_reflns_limit_k_max 20
_diffrn_reflns_limit_k_min -21
_diffrn_reflns_limit_l_max 17
_diffrn_reflns_limit_l_min -17
_diffrn_reflns_number 12506
_diffrn_reflns_theta_full 25.05
_diffrn_reflns_theta_max 25.05
_diffrn_reflns_theta_min 1.84
_diffrn_standards_number 0
_exptl_absorpt_coefficient_mu 2.224
_exptl_absorpt_correction_T_max 0.8082
_exptl_absorpt_correction_T_min 0.6647
_exptl_absorpt_correction_type multi-scan
_exptl_absorpt_process_details sadabs
_exptl_crystal_colour colourless
_exptl_crystal_density_diffrn 1.348
_exptl_crystal_density_method 'not measured'
_exptl_crystal_description prism
_exptl_crystal_F_000 1120
_exptl_crystal_size_max 0.20
_exptl_crystal_size_mid 0.12
_exptl_crystal_size_min 0.10
_refine_diff_density_max 0.374
_refine_diff_density_min -0.406
_refine_diff_density_rms 0.082
_refine_ls_extinction_method none
_refine_ls_goodness_of_fit_ref 1.039
_refine_ls_hydrogen_treatment constr
_refine_ls_matrix_type full
_refine_ls_number_parameters 362
_refine_ls_number_reflns 4689
_refine_ls_number_restraints 54
_refine_ls_restrained_S_all 1.036
_refine_ls_R_factor_all 0.0841
_refine_ls_R_factor_gt 0.0454
_refine_ls_shift/su_max 0.000
_refine_ls_shift/su_mean 0.000
_refine_ls_structure_factor_coef Fsqd
_refine_ls_weighting_details 'calc w=1/[\s^2^(Fo^2^)+(0.0495P)^2^+1.7367P] where P=(Fo^2^+2Fc^2^)/3'
_refine_ls_weighting_scheme calc
_refine_ls_wR_factor_gt 0.0997
_refine_ls_wR_factor_ref 0.1193
_reflns_number_gt 3215
_reflns_number_total 4689
_reflns_threshold_expression >2sigma(I)
_cod_data_source_file om100755s_si_002.cif
_cod_data_source_block mo_00724a
_cod_depositor_comments
;
The following automatic conversions were performed:

'_symmetry_cell_setting' value 'Monoclinic' changed to 'monoclinic'
according to /home/saulius/struct/CIF-dictionaries/cif_core.dic
dictionary named 'cif_core.dic' version 2.4.1 from 2010-06-29.

Automatic conversion script
Id: cif_fix_values 1715 2011-07-08 13:25:40Z adriana 
;
_cod_original_cell_volume 2653.6(8)
_cod_original_sg_symbol_H-M P2(1)/n
_cod_database_code 4066998

loop_
_symmetry_equiv_pos_as_xyz
'x, y, z'
'-x+1/2, y+1/2, -z+1/2'
'-x, -y, -z'
'x-1/2, -y-1/2, z-1/2'

loop_
_atom_site_label
_atom_site_type_symbol
_atom_site_fract_x
_atom_site_fract_y
_atom_site_fract_z
_atom_site_U_iso_or_equiv
_atom_site_adp_type
_atom_site_occupancy
_atom_site_symmetry_multiplicity
_atom_site_calc_flag
_atom_site_refinement_flags
_atom_site_disorder_assembly
_atom_site_disorder_group
Y1 Y -0.03772(4) 0.33075(2) 0.60361(3) 0.02304(14) Uani 1 1 d . . .
O2 O 0.1371(3) 0.31630(15) 0.5713(2) 0.0281(7) Uani 1 1 d . A .
O3 O -0.0951(3) 0.20600(16) 0.5697(2) 0.0377(8) Uani 1 1 d . . .
C1 C -0.0804(6) 0.3866(4) 0.7604(3) 0.0574(17) Uani 1 1 d . . .
H1 H -0.1479 0.4235 0.7626 0.069 Uiso 1 1 calc R . .
C2 C 0.0537(7) 0.4004(3) 0.7675(4) 0.0573(17) Uani 1 1 d . . .
H2 H 0.0957 0.4494 0.7759 0.069 Uiso 1 1 calc R . .
C3 C 0.1233(6) 0.3328(4) 0.7816(3) 0.0552(16) Uani 1 1 d . . .
H3 H 0.2208 0.3271 0.8013 0.066 Uiso 1 1 calc R . .
C4 C 0.0331(7) 0.2782(3) 0.7816(3) 0.0528(15) Uani 1 1 d . . .
H4 H 0.0560 0.2265 0.7994 0.063 Uiso 1 1 calc R . .
C5 C -0.0905(6) 0.3096(3) 0.7688(4) 0.0532(16) Uani 1 1 d . . .
H5 H -0.1690 0.2835 0.7757 0.064 Uiso 1 1 calc R . .
C6 C -0.2810(5) 0.3424(3) 0.4733(4) 0.0451(13) Uani 1 1 d . . .
H6 H -0.3508 0.3043 0.4578 0.054 Uiso 1 1 calc R . .
C7 C -0.2699(5) 0.4015(3) 0.5378(4) 0.0497(14) Uani 1 1 d . . .
H7 H -0.3320 0.4113 0.5745 0.060 Uiso 1 1 calc R . .
C8 C -0.1711(5) 0.4504(3) 0.5288(4) 0.0468(14) Uani 1 1 d . . .
H8 H -0.1551 0.5004 0.5559 0.056 Uiso 1 1 calc R . .
C9 C -0.1210(5) 0.4219(3) 0.4572(4) 0.0422(13) Uani 1 1 d . . .
H9 H -0.0629 0.4487 0.4275 0.051 Uiso 1 1 calc R . .
C10 C -0.1877(5) 0.3561(3) 0.4234(3) 0.0401(13) Uani 1 1 d . . .
H10 H -0.1820 0.3286 0.3673 0.048 Uiso 1 1 calc R . .
C11 C 0.2667(4) 0.3097(2) 0.5630(3) 0.0255(10) Uani 1 1 d . . .
C12 C 0.3034(4) 0.2272(2) 0.5660(3) 0.0268(10) Uani 1 1 d . A .
C13 C 0.2718(5) 0.1806(3) 0.6321(3) 0.0391(12) Uani 1 1 d . . .
H13 H 0.2271 0.1998 0.6727 0.047 Uiso 1 1 calc R A .
C14 C 0.3054(5) 0.1079(3) 0.6378(4) 0.0530(15) Uani 1 1 d . A .
H14 H 0.2851 0.0780 0.6830 0.064 Uiso 1 1 calc R . .
C15 C 0.3682(6) 0.0783(3) 0.5787(5) 0.0629(17) Uani 1 1 d . . .
H15 H 0.3918 0.0285 0.5840 0.076 Uiso 1 1 calc R A .
C16 C 0.3962(6) 0.1201(3) 0.5132(4) 0.0510(15) Uani 1 1 d . A .
H16 H 0.4372 0.0989 0.4717 0.061 Uiso 1 1 calc R . .
C17 C 0.3652(5) 0.1948(3) 0.5056(3) 0.0397(12) Uani 1 1 d . . .
H17 H 0.3862 0.2234 0.4595 0.048 Uiso 1 1 calc R A .
C18 C 0.2670(4) 0.3453(2) 0.4681(3) 0.0258(10) Uani 0.528(12) 1 d P A 1
C19 C 0.3695(5) 0.3868(3) 0.4557(3) 0.0387(12) Uani 0.528(12) 1 d P A 1
H19 H 0.4442 0.3923 0.5090 0.046 Uiso 0.528(12) 1 calc PR A 1
C20 C 0.3748(11) 0.4202(6) 0.3764(8) 0.027(3) Uani 0.528(12) 1 d PU A 1
H20 H 0.4519 0.4440 0.3730 0.032 Uiso 0.528(12) 1 calc PR A 1
C21 C 0.2542(13) 0.4177(6) 0.2955(8) 0.031(3) Uani 0.528(12) 1 d P A 1
H21 H 0.2487 0.4426 0.2391 0.037 Uiso 0.528(12) 1 calc PR A 1
C22 C 0.1452(14) 0.3759(10) 0.3058(13) 0.028(3) Uani 0.528(12) 1 d PU A 1
H22 H 0.0648 0.3754 0.2566 0.034 Uiso 0.528(12) 1 calc PR A 1
C23 C 0.1566(5) 0.3370(3) 0.3858(3) 0.0375(11) Uani 0.528(12) 1 d P A 1
H23 H 0.0895 0.3036 0.3867 0.045 Uiso 0.528(12) 1 calc PR A 1
C18' C 0.2670(4) 0.3453(2) 0.4681(3) 0.0258(10) Uani 0.472(12) 1 d P A 2
C19' C 0.3695(5) 0.3868(3) 0.4557(3) 0.0387(12) Uani 0.472(12) 1 d P A 2
H19' H 0.4511 0.3983 0.5003 0.046 Uiso 0.472(12) 1 calc PR A 2
C20' C 0.3147(15) 0.4108(9) 0.3459(12) 0.037(4) Uani 0.472(12) 1 d PU A 2
H20A H 0.3024 0.4640 0.3405 0.044 Uiso 0.472(12) 1 calc PR A 2
H20B H 0.3776 0.3964 0.3125 0.044 Uiso 0.472(12) 1 calc PR A 2
C21' C 0.1916(18) 0.3742(15) 0.3067(16) 0.042(5) Uani 0.472(12) 1 d PU A 2
H21' H 0.1412 0.3735 0.2426 0.051 Uiso 0.472(12) 1 calc PR A 2
C23' C 0.1566(5) 0.3370(3) 0.3858(3) 0.0375(11) Uani 0.472(12) 1 d P A 2
H23' H 0.0768 0.3128 0.3817 0.045 Uiso 0.472(12) 1 calc PR A 2
C24 C 0.3657(4) 0.3503(2) 0.6475(3) 0.0258(10) Uani 0.472(12) 1 d P A 3
C25 C 0.3438(5) 0.4261(3) 0.6676(4) 0.0391(12) Uani 0.472(12) 1 d P A 3
H25 H 0.2683 0.4494 0.6278 0.047 Uiso 0.472(12) 1 calc PR A 3
C26 C 0.4195(18) 0.4640(10) 0.7359(14) 0.034(4) Uani 0.472(12) 1 d PU A 3
H26' H 0.3994 0.5132 0.7443 0.040 Uiso 0.472(12) 1 calc PR A 3
C27 C 0.5350(13) 0.4304(7) 0.7988(8) 0.028(3) Uani 0.472(12) 1 d PU A 3
H27 H 0.5916 0.4573 0.8488 0.034 Uiso 0.472(12) 1 calc PR A 3
C28 C 0.5638(15) 0.3534(7) 0.7843(11) 0.029(3) Uani 0.472(12) 1 d PU A 3
H28 H 0.6365 0.3285 0.8250 0.034 Uiso 0.472(12) 1 calc PR A 3
C29 C 0.4789(5) 0.3210(3) 0.7086(3) 0.0386(12) Uani 0.472(12) 1 d P A 3
H29 H 0.4994 0.2727 0.6961 0.046 Uiso 0.472(12) 1 calc PR A 3
C24' C 0.3657(4) 0.3503(2) 0.6475(3) 0.0258(10) Uani 0.528(12) 1 d P A 4
C25' C 0.3438(5) 0.4261(3) 0.6676(4) 0.0391(12) Uani 0.528(12) 1 d P A 4
H25' H 0.2729 0.4560 0.6340 0.047 Uiso 0.528(12) 1 calc PR A 4
C26' C 0.4568(19) 0.4478(10) 0.7530(14) 0.044(5) Uani 0.528(12) 1 d PU A 4
H26 H 0.4679 0.4938 0.7829 0.053 Uiso 0.528(12) 1 calc PR A 4
C27' C 0.5436(15) 0.3870(9) 0.7806(11) 0.047(4) Uani 0.528(12) 1 d PU A 4
H27A H 0.5520 0.3727 0.8458 0.056 Uiso 0.528(12) 1 calc PR A 4
H27B H 0.6317 0.3993 0.7766 0.056 Uiso 0.528(12) 1 calc PR A 4
C29' C 0.4789(5) 0.3210(3) 0.7086(3) 0.0386(12) Uani 0.528(12) 1 d P A 4
H29' H 0.5116 0.2731 0.7086 0.046 Uiso 0.528(12) 1 calc PR A 4
C30 C -0.1890(8) 0.1637(3) 0.6023(5) 0.076(2) Uani 1 1 d . . .
H30A H -0.2667 0.1936 0.6004 0.091 Uiso 1 1 calc R . .
H30B H -0.1479 0.1470 0.6674 0.091 Uiso 1 1 calc R . .
C31 C -0.2280(7) 0.1002(3) 0.5376(4) 0.0623(17) Uani 1 1 d . . .
H31A H -0.3089 0.1110 0.4861 0.075 Uiso 1 1 calc R . .
H31B H -0.2432 0.0567 0.5716 0.075 Uiso 1 1 calc R . .
C32 C -0.1130(6) 0.0884(3) 0.5001(4) 0.0505(14) Uani 1 1 d . . .
H32A H -0.1409 0.0640 0.4384 0.061 Uiso 1 1 calc R . .
H32B H -0.0432 0.0593 0.5439 0.061 Uiso 1 1 calc R . .
C33 C -0.0668(5) 0.1670(3) 0.4921(3) 0.0384(11) Uani 1 1 d . . .
H33A H 0.0281 0.1682 0.4990 0.046 Uiso 1 1 calc R . .
H33B H -0.1157 0.1886 0.4310 0.046 Uiso 1 1 calc R . .

loop_
_atom_site_aniso_label
_atom_site_aniso_U_11
_atom_site_aniso_U_22
_atom_site_aniso_U_33
_atom_site_aniso_U_23
_atom_site_aniso_U_13
_atom_site_aniso_U_12
Y1 0.0216(2) 0.0287(2) 0.0176(2) -0.0013(2) 0.00411(15) 0.0004(2)
O2 0.0229(15) 0.0386(18) 0.0223(16) 0.0036(13) 0.0060(13) 0.0034(14)
O3 0.054(2) 0.0320(17) 0.0336(19) -0.0012(14) 0.0236(17) -0.0085(16)
C1 0.068(4) 0.081(4) 0.023(3) -0.009(3) 0.015(3) 0.034(4)
C2 0.083(5) 0.059(4) 0.024(3) -0.019(3) 0.008(3) -0.020(4)
C3 0.045(3) 0.099(5) 0.014(2) -0.008(3) -0.003(2) -0.003(4)
C4 0.075(4) 0.065(4) 0.018(3) 0.009(3) 0.012(3) 0.011(4)
C5 0.061(4) 0.079(4) 0.025(3) -0.004(3) 0.022(3) -0.007(3)
C6 0.024(2) 0.066(4) 0.037(3) -0.007(3) -0.004(2) 0.000(3)
C7 0.027(3) 0.073(4) 0.043(3) -0.016(3) 0.002(2) 0.009(3)
C8 0.043(3) 0.037(3) 0.054(4) -0.003(3) 0.005(3) 0.013(3)
C9 0.044(3) 0.039(3) 0.039(3) 0.019(2) 0.007(3) 0.019(3)
C10 0.036(3) 0.056(3) 0.019(3) 0.003(2) -0.004(2) 0.020(3)
C11 0.017(2) 0.036(3) 0.019(2) 0.0032(18) -0.0024(18) 0.0033(18)
C12 0.018(2) 0.033(2) 0.026(2) 0.006(2) 0.0005(19) 0.0056(19)
C13 0.035(3) 0.040(3) 0.042(3) 0.008(2) 0.012(2) 0.004(2)
C14 0.046(3) 0.044(3) 0.064(4) 0.017(3) 0.008(3) 0.007(3)
C15 0.070(5) 0.045(3) 0.060(4) -0.007(3) 0.000(4) -0.006(3)
C16 0.052(4) 0.048(3) 0.041(3) -0.012(3) -0.003(3) 0.011(3)
C17 0.046(3) 0.041(3) 0.031(3) 0.005(2) 0.010(2) 0.010(2)
C18 0.026(2) 0.025(2) 0.027(2) -0.0038(18) 0.010(2) 0.0000(19)
C19 0.034(3) 0.050(3) 0.035(3) -0.002(2) 0.014(2) -0.004(2)
C20 0.019(5) 0.036(5) 0.024(6) 0.001(4) 0.005(4) -0.001(4)
C21 0.051(8) 0.028(6) 0.018(6) 0.002(4) 0.017(5) 0.004(5)
C22 0.018(6) 0.041(6) 0.024(6) 0.002(4) 0.004(5) 0.012(6)
C23 0.031(3) 0.044(3) 0.033(3) 0.006(2) 0.003(2) -0.003(2)
C18' 0.026(2) 0.025(2) 0.027(2) -0.0038(18) 0.010(2) 0.0000(19)
C19' 0.034(3) 0.050(3) 0.035(3) -0.002(2) 0.014(2) -0.004(2)
C20' 0.042(8) 0.038(6) 0.038(8) -0.003(6) 0.023(7) 0.003(7)
C21' 0.041(10) 0.063(8) 0.026(7) -0.004(6) 0.016(8) 0.009(8)
C23' 0.031(3) 0.044(3) 0.033(3) 0.006(2) 0.003(2) -0.003(2)
C24 0.025(2) 0.030(3) 0.023(2) 0.0005(18) 0.008(2) -0.0031(19)
C25 0.035(3) 0.039(3) 0.040(3) 0.005(2) 0.005(2) 0.005(2)
C26 0.035(8) 0.030(7) 0.034(8) 0.003(6) 0.007(6) 0.014(6)
C27 0.027(6) 0.032(6) 0.022(6) -0.007(5) 0.003(5) -0.001(5)
C28 0.029(6) 0.025(7) 0.026(6) -0.004(5) 0.000(4) 0.003(5)
C29 0.031(3) 0.053(3) 0.029(3) -0.002(2) 0.005(2) 0.003(3)
C24' 0.025(2) 0.030(3) 0.023(2) 0.0005(18) 0.008(2) -0.0031(19)
C25' 0.035(3) 0.039(3) 0.040(3) 0.005(2) 0.005(2) 0.005(2)
C26' 0.048(9) 0.041(8) 0.044(8) -0.005(6) 0.014(7) -0.012(7)
C27' 0.045(7) 0.058(9) 0.037(6) 0.006(7) 0.011(5) -0.011(7)
C29' 0.031(3) 0.053(3) 0.029(3) -0.002(2) 0.005(2) 0.003(3)
C30 0.115(6) 0.050(4) 0.090(5) -0.010(3) 0.072(5) -0.033(4)
C31 0.082(5) 0.050(3) 0.061(4) -0.008(3) 0.030(4) -0.028(3)
C32 0.067(4) 0.031(3) 0.048(3) -0.007(2) 0.008(3) -0.006(3)
C33 0.041(3) 0.042(3) 0.033(3) -0.010(2) 0.011(2) -0.008(3)

loop_
_atom_type_symbol
_atom_type_description
_atom_type_scat_dispersion_real
_atom_type_scat_dispersion_imag
_atom_type_scat_source
C C 0.0033 0.0016 'International Tables Vol C Tables 4.2.6.8 and 6.1.1.4'
H H 0.0000 0.0000 'International Tables Vol C Tables 4.2.6.8 and 6.1.1.4'
O O 0.0106 0.0060 'International Tables Vol C Tables 4.2.6.8 and 6.1.1.4'
Y Y -2.7962 3.5667 'International Tables Vol C Tables 4.2.6.8 and 6.1.1.4'

loop_
_geom_angle_atom_site_label_1
_geom_angle_atom_site_label_2
_geom_angle_atom_site_label_3
_geom_angle
O2 Y1 O3 91.06(11)
O2 Y1 C8 114.12(14)
O3 Y1 C8 129.12(15)
O2 Y1 C2 99.85(17)
O3 Y1 C2 130.77(16)
C8 Y1 C2 89.44(19)
O2 Y1 C9 89.28(14)
O3 Y1 C9 115.15(15)
C8 Y1 C9 31.09(15)
C2 Y1 C9 112.87(19)
O2 Y1 C3 83.35(15)
O3 Y1 C3 105.61(18)
C8 Y1 C3 120.0(2)
C2 Y1 C3 30.85(17)
C9 Y1 C3 138.7(2)
O2 Y1 C7 139.77(15)
O3 Y1 C7 103.66(15)
C8 Y1 C7 30.67(16)
C2 Y1 C7 98.20(19)
C9 Y1 C7 50.53(17)
C3 Y1 C7 126.23(18)
O2 Y1 C4 100.42(16)
O3 Y1 C4 81.04(15)
C8 Y1 C4 131.07(17)
C2 Y1 C4 49.83(19)
C9 Y1 C4 161.18(17)
C3 Y1 C4 29.78(17)
C7 Y1 C4 118.59(18)
O2 Y1 C1 130.14(16)
O3 Y1 C1 116.45(17)
C8 Y1 C1 81.02(17)
C2 Y1 C1 30.62(18)
C9 Y1 C1 111.61(17)
C3 Y1 C1 50.69(18)
C7 Y1 C1 76.00(17)
C4 Y1 C1 50.05(18)
O2 Y1 C10 95.18(13)
O3 Y1 C10 85.29(14)
C8 Y1 C10 50.75(16)
C2 Y1 C10 140.08(19)
C9 Y1 C10 30.32(15)
C3 Y1 C10 169.0(2)
C7 Y1 C10 50.23(15)
C4 Y1 C10 159.37(19)
C1 Y1 C10 125.92(16)
O2 Y1 C5 129.77(16)
O3 Y1 C5 86.90(15)
C8 Y1 C5 105.43(18)
C2 Y1 C5 49.79(18)
C9 Y1 C5 136.11(18)
C3 Y1 C5 49.54(18)
C7 Y1 C5 88.80(18)
C4 Y1 C5 29.79(16)
C1 Y1 C5 30.33(17)
C10 Y1 C5 134.48(17)
O2 Y1 C6 124.53(13)
O3 Y1 C6 78.29(14)
C8 Y1 C6 50.87(17)
C2 Y1 C6 128.18(19)
C9 Y1 C6 50.48(17)
C3 Y1 C6 152.05(17)
C7 Y1 C6 30.52(15)
C4 Y1 C6 130.28(18)
C1 Y1 C6 102.32(17)
C10 Y1 C6 30.47(15)
C5 Y1 C6 104.13(17)
C11 O2 Y1 171.6(3)
C30 O3 C33 109.3(4)
C30 O3 Y1 126.6(3)
C33 O3 Y1 122.3(2)
C2 C1 C5 105.7(5)
C2 C1 Y1 72.7(3)
C5 C1 Y1 74.9(3)
C2 C1 H1 126.6
C5 C1 H1 126.6
Y1 C1 H1 126.6
C1 C2 C3 108.8(5)
C1 C2 Y1 76.7(3)
C3 C2 Y1 75.5(3)
C1 C2 H2 124.9
C3 C2 H2 124.9
Y1 C2 H2 124.9
C4 C3 C2 107.3(5)
C4 C3 Y1 75.9(3)
C2 C3 Y1 73.7(3)
C4 C3 H3 125.8
C2 C3 H3 125.8
Y1 C3 H3 125.8
C3 C4 C5 109.1(5)
C3 C4 Y1 74.3(3)
C5 C4 Y1 75.5(3)
C3 C4 H4 125.0
C5 C4 H4 125.0
Y1 C4 H4 125.0
C4 C5 C1 109.1(6)
C4 C5 Y1 74.7(3)
C1 C5 Y1 74.7(3)
C4 C5 H5 125.1
C1 C5 H5 125.1
Y1 C5 H5 125.1
C7 C6 C10 106.8(5)
C7 C6 Y1 73.4(3)
C10 C6 Y1 74.2(3)
C7 C6 H6 126.2
C10 C6 H6 126.2
Y1 C6 H6 126.2
C8 C7 C6 109.0(5)
C8 C7 Y1 73.4(3)
C6 C7 Y1 76.1(3)
C8 C7 H7 125.1
C6 C7 H7 125.1
Y1 C7 H7 125.1
C7 C8 C9 107.2(5)
C7 C8 Y1 75.9(3)
C9 C8 Y1 74.9(3)
C7 C8 H8 125.7
C9 C8 H8 125.7
Y1 C8 H8 125.7
C10 C9 C8 108.5(5)
C10 C9 Y1 76.4(3)
C8 C9 Y1 74.0(3)
C10 C9 H9 125.2
C8 C9 H9 125.2
Y1 C9 H9 125.2
C9 C10 C6 108.5(5)
C9 C10 Y1 73.2(3)
C6 C10 Y1 75.3(3)
C9 C10 H10 125.4
C6 C10 H10 125.4
Y1 C10 H10 125.4
O2 C11 C12 108.7(3)
O2 C11 C18 108.3(3)
C12 C11 C18 111.2(3)
O2 C11 C24 108.7(3)
C12 C11 C24 109.7(3)
C18 C11 C24 110.3(3)
C17 C12 C13 116.8(4)
C17 C12 C11 123.7(4)
C13 C12 C11 119.5(4)
C14 C13 C12 120.8(5)
C14 C13 H13 119.6
C12 C13 H13 119.6
C15 C14 C13 120.9(5)
C15 C14 H14 119.6
C13 C14 H14 119.6
C16 C15 C14 120.2(6)
C16 C15 H15 119.9
C14 C15 H15 119.9
C15 C16 C17 121.0(5)
C15 C16 H16 119.5
C17 C16 H16 119.5
C12 C17 C16 120.4(5)
C12 C17 H17 119.8
C16 C17 H17 119.8
C19 C18 C23 114.8(4)
C19 C18 C11 124.6(4)
C23 C18 C11 120.6(4)
C20 C19 C18 127.6(6)
C20 C19 H19 116.2
C18 C19 H19 116.2
C19 C20 C21 116.5(9)
C19 C20 H20 121.8
C21 C20 H20 121.8
C22 C21 C20 117.4(11)
C22 C21 H21 121.3
C20 C21 H21 121.3
C23 C22 C21 120.9(12)
C23 C22 H22 119.6
C21 C22 H22 119.6
C22 C23 C18 121.9(8)
C22 C23 H23 119.0
C18 C23 H23 119.0
C21' C20' H20A 110.4
C21' C20' H20B 110.4
H20A C20' H20B 108.6
C20' C21' H21' 126.1
C29 C24 C25 113.5(4)
C29 C24 C11 125.9(4)
C25 C24 C11 120.7(4)
C26 C25 C24 125.1(9)
C26 C25 H25 117.4
C24 C25 H25 117.4
C25 C26 C27 119.2(15)
C25 C26 H26' 120.4
C27 C26 H26' 120.4
C26 C27 C28 119.2(13)
C26 C27 H27 120.4
C28 C27 H27 120.4
C29 C28 C27 115.4(11)
C29 C28 H28 122.3
C27 C28 H28 122.3
C28 C29 C24 127.5(7)
C28 C29 H29 116.3
C24 C29 H29 116.3
C27' C26' H26 125.8
C26' C27' H27A 110.4
C26' C27' H27B 110.4
H27A C27' H27B 108.6
O3 C30 C31 106.4(4)
O3 C30 H30A 110.5
C31 C30 H30A 110.5
O3 C30 H30B 110.5
C31 C30 H30B 110.5
H30A C30 H30B 108.6
C30 C31 C32 104.8(5)
C30 C31 H31A 110.8
C32 C31 H31A 110.8
C30 C31 H31B 110.8
C32 C31 H31B 110.8
H31A C31 H31B 108.9
C31 C32 C33 102.1(4)
C31 C32 H32A 111.3
C33 C32 H32A 111.3
C31 C32 H32B 111.3
C33 C32 H32B 111.3
H32A C32 H32B 109.2
O3 C33 C32 104.3(4)
O3 C33 H33A 110.9
C32 C33 H33A 110.9
O3 C33 H33B 110.9
C32 C33 H33B 110.9
H33A C33 H33B 108.9

loop_
_geom_bond_atom_site_label_1
_geom_bond_atom_site_label_2
_geom_bond_distance
Y1 O2 2.046(3)
Y1 O3 2.345(3)
Y1 C8 2.627(5)
Y1 C2 2.627(5)
Y1 C9 2.638(5)
Y1 C3 2.650(5)
Y1 C7 2.659(5)
Y1 C4 2.669(5)
Y1 C1 2.677(5)
Y1 C10 2.679(5)
Y1 C5 2.680(5)
Y1 C6 2.694(5)
O2 C11 1.408(5)
O3 C30 1.440(6)
O3 C33 1.448(5)
C1 C2 1.401(8)
C1 C5 1.402(8)
C1 H1 0.9800
C2 C3 1.404(8)
C2 H2 0.9800
C3 C4 1.367(8)
C3 H3 0.9800
C4 C5 1.375(8)
C4 H4 0.9800
C5 H5 0.9800
C6 C7 1.409(7)
C6 C10 1.412(7)
C6 H6 0.9800
C7 C8 1.398(7)
C7 H7 0.9800
C8 C9 1.411(7)
C8 H8 0.9800
C9 C10 1.391(7)
C9 H9 0.9800
C10 H10 0.9800
C11 C12 1.535(6)
C11 C18 1.537(6)
C11 C24 1.542(6)
C12 C17 1.379(6)
C12 C13 1.401(6)
C13 C14 1.354(7)
C13 H13 0.9300
C14 C15 1.351(8)
C14 H14 0.9300
C15 C16 1.325(8)
C15 H15 0.9300
C16 C17 1.384(7)
C16 H16 0.9300
C17 H17 0.9300
C18 C19 1.367(6)
C18 C23 1.405(6)
C19 C20 1.331(12)
C19 H19 0.9300
C20 C21 1.450(16)
C20 H20 0.9300
C21 C22 1.42(2)
C21 H21 0.9300
C22 C23 1.344(19)
C22 H22 0.9300
C23 H23 0.9300
C20' C21' 1.41(2)
C20' H20A 0.9700
C20' H20B 0.9700
C21' H21' 0.9300
C24 C29 1.360(6)
C24 C25 1.432(6)
C25 C26 1.274(19)
C25 H25 0.9300
C26 C27 1.42(2)
C26 H26' 0.9300
C27 C28 1.451(17)
C27 H27 0.9300
C28 C29 1.331(14)
C28 H28 0.9300
C29 H29 0.9300
C26' C27' 1.41(2)
C26' H26 0.9300
C27' H27A 0.9700
C27' H27B 0.9700
C30 C31 1.467(8)
C30 H30A 0.9700
C30 H30B 0.9700
C31 C32 1.488(8)
C31 H31A 0.9700
C31 H31B 0.9700
C32 C33 1.515(6)
C32 H32A 0.9700
C32 H32B 0.9700
C33 H33A 0.9700
C33 H33B 0.9700
